data_1573211
loop_
_publ_author_name
'Kumar, Nitin'
'Gastelu, Gabriela'
'Z&#xe1;bransk&#xfd;, Martin'
'Kukla, Jaroslav'
'Uranga, Jorge G.'
'Hulla, Martin'

_publ_section_title
;
 Aluminium porphyrins catalyse the hydrogenation of CO<sub>2</sub> with
 H<sub>2</sub>.
;
_journal_issue 48
_journal_name_full 'Chemical science'
_journal_page_first 20573
_journal_page_last 20581
_journal_paper_doi 10.1039/d4sc03665d
_journal_volume 15
_journal_year 2024
_chemical_formula_moiety 'C52 H48 Al N4 O2'
_chemical_formula_sum 'C52 H48 Al N4 O2'
_chemical_formula_weight 787.92
_chemical_name_systematic 'bis(diethylether)-(meso-tetraphenylporphyrinato)aluminium(III) complex'
_space_group_crystal_system tetragonal
_space_group_IT_number 86
_space_group_name_Hall '-P 4bc'
_space_group_name_H-M_alt 'P 42/n :2'
_atom_sites_solution_hydrogens geom
_atom_sites_solution_primary direct
_atom_sites_solution_secondary difmap
_audit_creation_method SHELXL-2019/3
_audit_update_record
;
2024-09-24 deposited with the CCDC.	2024-11-17 downloaded from the CCDC.
;
_cell_angle_alpha 90
_cell_angle_beta 90
_cell_angle_gamma 90
_cell_formula_units_Z 2
_cell_length_a 14.4907(3)
_cell_length_b 14.4907(3)
_cell_length_c 9.9423(3)
_cell_measurement_reflns_used 9936
_cell_measurement_temperature 120(2)
_cell_measurement_theta_max 28.2673
_cell_measurement_theta_min 2.4840
_cell_volume 2087.69(9)
_computing_cell_refinement 'SAINT V8.40B (Bruker AXS LLC, 2019)'
_computing_data_collection 'Bruker Instrument Service v8.5.1.2 Release'
_computing_data_reduction 'SAINT V8.40B (Bruker AXS LLC, 2019)'
_computing_molecular_graphics 'PLATON (Spek, 2018)'
_computing_publication_material 'PLATON (Spek, 2018)'
_computing_structure_refinement 'SHELXL-2019/1 (Sheldrick, 2019)'
_computing_structure_solution 'XT, VERSION 2018/2'
_diffrn_ambient_temperature 120(2)
_diffrn_detector_area_resol_mean 7.3910
_diffrn_measured_fraction_theta_full 0.999
_diffrn_measured_fraction_theta_max 1.000
_diffrn_measurement_device 'Bruker D8 Venture'
_diffrn_measurement_device_type 'Kappa goniometer'
_diffrn_measurement_method '\f and \w scans'
_diffrn_radiation_monochromator 'multilayer mirror'
_diffrn_radiation_type MoK\a
_diffrn_radiation_wavelength 0.71073
_diffrn_reflns_av_R_equivalents 0.0322
_diffrn_reflns_av_unetI/netI 0.0145
_diffrn_reflns_Laue_measured_fraction_full 0.999
_diffrn_reflns_Laue_measured_fraction_max 1.000
_diffrn_reflns_limit_h_max 16
_diffrn_reflns_limit_h_min -18
_diffrn_reflns_limit_k_max 18
_diffrn_reflns_limit_k_min -18
_diffrn_reflns_limit_l_max 12
_diffrn_reflns_limit_l_min -12
_diffrn_reflns_number 35401
_diffrn_reflns_point_group_measured_fraction_full 0.999
_diffrn_reflns_point_group_measured_fraction_max 1.000
_diffrn_reflns_theta_full 25.242
_diffrn_reflns_theta_max 27.482
_diffrn_reflns_theta_min 2.484
_diffrn_source 'INCOATEC microfocus sealed tube'
_exptl_absorpt_coefficient_mu 0.096
_exptl_absorpt_correction_T_max 0.99
_exptl_absorpt_correction_T_min 0.92
_exptl_absorpt_correction_type multi-scan
_exptl_absorpt_process_details 'SADABS (Bruker, 2005)'
_exptl_crystal_colour purple
_exptl_crystal_density_diffrn 1.253
_exptl_crystal_density_meas ?
_exptl_crystal_density_method 'not measured'
_exptl_crystal_description prism
_exptl_crystal_F_000 834
_exptl_crystal_size_max 0.283
_exptl_crystal_size_mid 0.182
_exptl_crystal_size_min 0.150
_exptl_transmission_factor_max 0.746
_exptl_transmission_factor_min 0.695
_refine_diff_density_max 0.308
_refine_diff_density_min -0.390
_refine_diff_density_rms 0.042
_refine_ls_extinction_method none
_refine_ls_goodness_of_fit_ref 1.106
_refine_ls_hydrogen_treatment constr
_refine_ls_matrix_type full
_refine_ls_number_parameters 140
_refine_ls_number_reflns 2390
_refine_ls_number_restraints 14
_refine_ls_restrained_S_all 1.115
_refine_ls_R_factor_all 0.0406
_refine_ls_R_factor_gt 0.0390
_refine_ls_shift/su_max 0.000
_refine_ls_shift/su_mean 0.000
_refine_ls_structure_factor_coef Fsqd
_refine_ls_weighting_details 'w=1/[\s^2^(Fo^2^)+(0.0374P)^2^+1.1782P] where P=(Fo^2^+2Fc^2^)/3'
_refine_ls_weighting_scheme calc
_refine_ls_wR_factor_gt 0.0967
_refine_ls_wR_factor_ref 0.0978
_reflns_Friedel_coverage 0.000
_reflns_number_gt 2275
_reflns_number_total 2390
_reflns_threshold_expression 'I > 2\s(I)'
_cod_data_source_file d4sc03665d2.cif
_cod_data_source_block mo_mz_nk_alh7_hulla_a
_cod_depositor_comments
;
The following automatic conversions were performed:

data item '_exptl_absorpt_correction_type' value 'Multi-Scan' was
changed to 'multi-scan' in accordance with the
/home/data/users/saulius/crontab/automatic-downloads/rss-feeds/RSC/lib/dictionaries/cif_core.dic
dictionary named 'cif_core.dic' version 2.4.2 last updated on
2011-04-26.

data item '_exptl_crystal_density_meas' value 'not measured' was
changed to '?' -- the value is perceived as not measured.

Automatic conversion script
Id: cif_fix_values 8170 2020-07-09 18:12:32Z antanas 

 Adding full bibliography for 1573210--1573212.cif.
;
_cod_original_cell_volume 2087.69(11)
_cod_original_sg_symbol_H-M 'P 42/n'
_cod_database_code 1573211
_shelx_shelxl_version_number 2019/3
_shelx_space_group_comment
;
The symmetry employed for this shelxl refinement is uniquely defined
by the following loop, which should always be used as a source of
symmetry information in preference to the above space-group names.
They are only intended as comments.
;
_shelx_estimated_absorpt_t_min 0.973
_shelx_estimated_absorpt_t_max 0.986

loop_
_space_group_symop_operation_xyz
'x, y, z'
'-x+1/2, -y+1/2, z'
'-y, x+1/2, z+1/2'
'y+1/2, -x, z+1/2'
'-x, -y, -z'
'x-1/2, y-1/2, -z'
'y, -x-1/2, -z-1/2'
'-y-1/2, x, -z-1/2'

loop_
_atom_site_label
_atom_site_type_symbol
_atom_site_fract_x
_atom_site_fract_y
_atom_site_fract_z
_atom_site_U_iso_or_equiv
_atom_site_adp_type
_atom_site_occupancy
_atom_site_site_symmetry_order
_atom_site_calc_flag
_atom_site_refinement_flags_posn
_atom_site_refinement_flags_adp
_atom_site_refinement_flags_occupancy
_atom_site_disorder_assembly
_atom_site_disorder_group
Al1 Al 0.250000 0.250000 0.750000 0.01251(16) Uani 1 4 d S T P A .
O1 O 0.250000 0.250000 0.54501(12) 0.0170(3) Uani 1 2 d DS T P . .
N1 N 0.30695(6) 0.37490(7) 0.75120(10) 0.0140(2) Uani 1 1 d . . . . .
C1 C 0.40027(8) 0.39633(8) 0.74691(12) 0.0152(2) Uani 1 1 d . . . . .
C2 C 0.41366(8) 0.49266(8) 0.76890(13) 0.0185(3) Uani 1 1 d . . . . .
H2 H 0.471139 0.524137 0.771283 0.022 Uiso 1 1 calc R U . . .
C3 C 0.32873(8) 0.53109(8) 0.78584(13) 0.0186(3) Uani 1 1 d . . . . .
H3 H 0.315907 0.594177 0.803924 0.022 Uiso 1 1 calc R U . . .
C4 C 0.26259(8) 0.45881(8) 0.77134(12) 0.0155(2) Uani 1 1 d . . . . .
C5 C 0.16718(8) 0.47189(8) 0.77079(12) 0.0157(2) Uani 1 1 d . . . . .
C6 C 0.13037(8) 0.56741(8) 0.78782(13) 0.0166(2) Uani 1 1 d . . . . .
C7 C 0.08259(9) 0.59089(8) 0.90429(13) 0.0213(3) Uani 1 1 d . . . . .
H7 H 0.073553 0.545866 0.972484 0.026 Uiso 1 1 calc R U . . .
C8 C 0.04798(9) 0.67943(9) 0.92189(15) 0.0262(3) Uani 1 1 d . . . . .
H8 H 0.014963 0.694503 1.001464 0.031 Uiso 1 1 calc R U . . .
C9 C 0.06150(9) 0.74564(9) 0.82385(16) 0.0265(3) Uani 1 1 d . . . . .
H9 H 0.038128 0.806298 0.836252 0.032 Uiso 1 1 calc R U . . .
C10 C 0.10906(9) 0.72353(9) 0.70769(16) 0.0268(3) Uani 1 1 d . . . . .
H10 H 0.118392 0.769019 0.640242 0.032 Uiso 1 1 calc R U . . .
C11 C 0.14323(9) 0.63473(9) 0.68957(14) 0.0226(3) Uani 1 1 d . . . . .
H11 H 0.175655 0.619822 0.609418 0.027 Uiso 1 1 calc R U . . .
C12A C 0.28315(12) 0.17276(12) 0.46879(18) 0.0209(5) Uani 0.699(4) 1 d D U P A 1
H12A H 0.237784 0.159021 0.397080 0.025 Uiso 0.699(4) 1 calc R U P A 1
H12B H 0.285711 0.118354 0.528911 0.025 Uiso 0.699(4) 1 calc R U P A 1
C12B C 0.3323(3) 0.2601(3) 0.4554(4) 0.0197(10) Uiso 0.301(4) 1 d D U P A 2
H12C H 0.313447 0.298473 0.377699 0.024 Uiso 0.301(4) 1 calc R U P A 2
H12D H 0.379343 0.295755 0.505639 0.024 Uiso 0.301(4) 1 calc R U P A 2
C13 C 0.37404(11) 0.18457(13) 0.40635(16) 0.0394(4) Uani 1 1 d D U . . .
H13A H 0.372366 0.237387 0.344824 0.059 Uiso 0.699(4) 1 calc R U P A 1
H13B H 0.390150 0.128665 0.356105 0.059 Uiso 0.699(4) 1 calc R U P A 1
H13C H 0.420349 0.195570 0.476367 0.059 Uiso 0.699(4) 1 calc R U P A 1
H13D H 0.332043 0.152586 0.344734 0.059 Uiso 0.301(4) 1 calc R U P A 2
H13E H 0.390453 0.143295 0.480668 0.059 Uiso 0.301(4) 1 calc R U P A 2
H13F H 0.430059 0.202672 0.357838 0.059 Uiso 0.301(4) 1 calc R U P A 2

loop_
_atom_site_aniso_label
_atom_site_aniso_U_11
_atom_site_aniso_U_22
_atom_site_aniso_U_33
_atom_site_aniso_U_23
_atom_site_aniso_U_13
_atom_site_aniso_U_12
Al1 0.0096(2) 0.0096(2) 0.0184(3) 0.000 0.000 0.000
O1 0.0173(6) 0.0146(5) 0.0191(6) 0.000 0.000 0.0008(4)
N1 0.0112(4) 0.0111(4) 0.0196(5) 0.0002(3) -0.0008(3) 0.0002(3)
C1 0.0132(5) 0.0139(5) 0.0185(6) 0.0007(4) -0.0010(4) -0.0013(4)
C2 0.0148(5) 0.0137(5) 0.0271(6) -0.0006(4) -0.0010(4) -0.0026(4)
C3 0.0165(5) 0.0115(5) 0.0279(6) -0.0012(4) -0.0005(5) -0.0013(4)
C4 0.0151(5) 0.0117(5) 0.0195(6) 0.0006(4) 0.0000(4) -0.0001(4)
C5 0.0150(5) 0.0117(5) 0.0203(6) 0.0002(4) 0.0006(4) 0.0009(4)
C6 0.0121(5) 0.0118(5) 0.0259(6) -0.0014(4) -0.0011(4) -0.0001(4)
C7 0.0210(6) 0.0176(6) 0.0252(6) -0.0012(5) 0.0014(5) -0.0006(4)
C8 0.0243(6) 0.0213(6) 0.0328(7) -0.0091(5) 0.0042(5) 0.0022(5)
C9 0.0207(6) 0.0133(5) 0.0456(8) -0.0058(5) -0.0016(6) 0.0028(5)
C10 0.0248(6) 0.0154(6) 0.0402(8) 0.0058(5) 0.0002(6) 0.0019(5)
C11 0.0210(6) 0.0179(6) 0.0289(7) 0.0023(5) 0.0037(5) 0.0026(5)
C12A 0.0254(9) 0.0169(8) 0.0203(9) -0.0038(7) 0.0017(7) 0.0024(6)
C13 0.0279(7) 0.0683(11) 0.0220(7) -0.0054(7) 0.0027(6) 0.0128(7)

loop_
_atom_type_symbol
_atom_type_description
_atom_type_scat_dispersion_real
_atom_type_scat_dispersion_imag
_atom_type_scat_source
C C 0.0033 0.0016 'International Tables Vol C Tables 4.2.6.8 and 6.1.1.4'
H H 0.0000 0.0000 'International Tables Vol C Tables 4.2.6.8 and 6.1.1.4'
Al Al 0.0645 0.0514 'International Tables Vol C Tables 4.2.6.8 and 6.1.1.4'
N N 0.0061 0.0033 'International Tables Vol C Tables 4.2.6.8 and 6.1.1.4'
O O 0.0106 0.0060 'International Tables Vol C Tables 4.2.6.8 and 6.1.1.4'

loop_
_geom_angle_atom_site_label_1
_geom_angle_atom_site_label_2
_geom_angle_atom_site_label_3
_geom_angle
_geom_angle_site_symmetry_1
_geom_angle_site_symmetry_3
_geom_angle_publ_flag
N1 Al1 N1 90.002(1) 2 8_657 ?
N1 Al1 N1 90.0 2 7_567 ?
N1 Al1 N1 179.31(6) 8_657 7_567 ?
N1 Al1 N1 179.31(6) 2 . ?
N1 Al1 N1 90.002(1) 8_657 . ?
N1 Al1 N1 90.002(1) 7_567 . ?
N1 Al1 O1 90.34(3) 2 . ?
N1 Al1 O1 89.66(3) 8_657 . ?
N1 Al1 O1 89.66(3) 7_567 . ?
N1 Al1 O1 90.34(3) . . ?
N1 Al1 O1 89.66(3) 2 7_567 ?
N1 Al1 O1 90.34(3) 8_657 7_567 ?
N1 Al1 O1 90.34(3) 7_567 7_567 ?
N1 Al1 O1 89.66(3) . 7_567 ?
O1 Al1 O1 180.0 . 7_567 ?
C12A O1 C12A 116.23(17) 2 . ?
C12A O1 C12B 59.67(17) 2 2 ?
C12A O1 C12B 82.87(18) . 2 ?
C12B O1 C12B 106.9(3) 2 . ?
C12A O1 Al1 121.89(9) 2 . ?
C12A O1 Al1 121.89(9) . . ?
C12B O1 Al1 126.55(16) 2 . ?
C12B O1 Al1 126.55(16) . . ?
C1 N1 C4 105.04(9) . . ?
C1 N1 Al1 127.41(8) . . ?
C4 N1 Al1 127.22(8) . . ?
N1 C1 C5 125.44(10) . 7_567 ?
N1 C1 C2 110.29(10) . . ?
C5 C1 C2 124.23(11) 7_567 . ?
C3 C2 C1 107.25(10) . . ?
C3 C2 H2 126.4 . . ?
C1 C2 H2 126.4 . . ?
C2 C3 C4 107.12(10) . . ?
C2 C3 H3 126.4 . . ?
C4 C3 H3 126.4 . . ?
N1 C4 C5 125.21(10) . . ?
N1 C4 C3 110.24(10) . . ?
C5 C4 C3 124.47(11) . . ?
C4 C5 C1 123.48(11) . 8_657 ?
C4 C5 C6 118.65(10) . . ?
C1 C5 C6 117.86(10) 8_657 . ?
C7 C6 C11 118.62(11) . . ?
C7 C6 C5 119.92(11) . . ?
C11 C6 C5 121.46(11) . . ?
C8 C7 C6 120.70(12) . . ?
C8 C7 H7 119.7 . . ?
C6 C7 H7 119.7 . . ?
C9 C8 C7 120.10(13) . . ?
C9 C8 H8 120.0 . . ?
C7 C8 H8 120.0 . . ?
C8 C9 C10 119.94(12) . . ?
C8 C9 H9 120.0 . . ?
C10 C9 H9 120.0 . . ?
C9 C10 C11 120.01(13) . . ?
C9 C10 H10 120.0 . . ?
C11 C10 H10 120.0 . . ?
C10 C11 C6 120.63(12) . . ?
C10 C11 H11 119.7 . . ?
C6 C11 H11 119.7 . . ?
O1 C12A C13 115.68(14) . . ?
O1 C12A H12A 108.4 . . ?
C13 C12A H12A 108.4 . . ?
O1 C12A H12B 108.4 . . ?
C13 C12A H12B 108.4 . . ?
H12A C12A H12B 107.4 . . ?
C13 C12B O1 119.7(3) . . ?
C13 C12B H12C 107.4 . . ?
O1 C12B H12C 107.4 . . ?
C13 C12B H12D 107.4 . . ?
O1 C12B H12D 107.4 . . ?
H12C C12B H12D 106.9 . . ?
C12A C13 H13A 109.5 . . ?
C12A C13 H13B 109.5 . . ?
H13A C13 H13B 109.5 . . ?
C12A C13 H13C 109.5 . . ?
H13A C13 H13C 109.5 . . ?
H13B C13 H13C 109.5 . . ?
C12B C13 H13D 109.5 . . ?
C12B C13 H13E 109.5 . . ?
H13D C13 H13E 109.5 . . ?
C12B C13 H13F 109.5 . . ?
H13D C13 H13F 109.5 . . ?
H13E C13 H13F 109.5 . . ?

loop_
_geom_bond_atom_site_label_1
_geom_bond_atom_site_label_2
_geom_bond_distance
_geom_bond_site_symmetry_2
_geom_bond_publ_flag
Al1 N1 1.9892(10) 2 ?
Al1 N1 1.9892(10) 8_657 ?
Al1 N1 1.9892(10) 7_567 ?
Al1 N1 1.9893(10) . ?
Al1 O1 2.0381(12) . ?
Al1 O1 2.0381(12) 7_567 ?
O1 C12A 1.4345(18) 2 ?
O1 C12A 1.4345(18) . ?
O1 C12B 1.496(4) 2 ?
O1 C12B 1.496(4) . ?
N1 C1 1.3880(14) . ?
N1 C4 1.3898(14) . ?
C1 C5 1.3982(16) 7_567 ?
C1 C2 1.4262(16) . ?
C2 C3 1.3612(17) . ?
C2 H2 0.9500 . ?
C3 C4 1.4271(15) . ?
C3 H3 0.9500 . ?
C4 C5 1.3955(16) . ?
C5 C6 1.4929(15) . ?
C6 C7 1.3914(17) . ?
C6 C11 1.3930(17) . ?
C7 C8 1.3887(17) . ?
C7 H7 0.9500 . ?
C8 C9 1.382(2) . ?
C8 H8 0.9500 . ?
C9 C10 1.383(2) . ?
C9 H9 0.9500 . ?
C10 C11 1.3906(17) . ?
C10 H10 0.9500 . ?
C11 H11 0.9500 . ?
C12A C13 1.466(2) . ?
C12A H12A 0.9900 . ?
C12A H12B 0.9900 . ?
C12B C13 1.342(4) . ?
C12B H12C 0.9900 . ?
C12B H12D 0.9900 . ?
C13 H13A 0.9800 . ?
C13 H13B 0.9800 . ?
C13 H13C 0.9800 . ?
C13 H13D 0.9800 . ?
C13 H13E 0.9800 . ?
C13 H13F 0.9800 . ?

loop_
_geom_torsion_atom_site_label_1
_geom_torsion_atom_site_label_2
_geom_torsion_atom_site_label_3
_geom_torsion_atom_site_label_4
_geom_torsion
_geom_torsion_site_symmetry_1
_geom_torsion_site_symmetry_2
_geom_torsion_site_symmetry_3
_geom_torsion_site_symmetry_4
_geom_torsion_publ_flag
C4 N1 C1 C5 179.52(11) . . . 7_567 ?
Al1 N1 C1 C5 5.85(17) . . . 7_567 ?
C4 N1 C1 C2 1.97(13) . . . . ?
Al1 N1 C1 C2 -171.71(8) . . . . ?
N1 C1 C2 C3 -0.43(14) . . . . ?
C5 C1 C2 C3 -178.02(12) 7_567 . . . ?
C1 C2 C3 C4 -1.27(14) . . . . ?
C1 N1 C4 C5 174.23(11) . . . . ?
Al1 N1 C4 C5 -12.09(17) . . . . ?
C1 N1 C4 C3 -2.76(13) . . . . ?
Al1 N1 C4 C3 170.93(8) . . . . ?
C2 C3 C4 N1 2.58(14) . . . . ?
C2 C3 C4 C5 -174.44(12) . . . . ?
N1 C4 C5 C1 1.79(19) . . . 8_657 ?
C3 C4 C5 C1 178.36(12) . . . 8_657 ?
N1 C4 C5 C6 -177.23(11) . . . . ?
C3 C4 C5 C6 -0.66(18) . . . . ?
C4 C5 C6 C7 -111.91(13) . . . . ?
C1 C5 C6 C7 69.02(15) 8_657 . . . ?
C4 C5 C6 C11 67.63(16) . . . . ?
C1 C5 C6 C11 -111.45(13) 8_657 . . . ?
C11 C6 C7 C8 0.37(19) . . . . ?
C5 C6 C7 C8 179.92(11) . . . . ?
C6 C7 C8 C9 -0.6(2) . . . . ?
C7 C8 C9 C10 0.4(2) . . . . ?
C8 C9 C10 C11 0.0(2) . . . . ?
C9 C10 C11 C6 -0.2(2) . . . . ?
C7 C6 C11 C10 0.05(19) . . . . ?
C5 C6 C11 C10 -179.49(12) . . . . ?
C12A O1 C12A C13 75.27(14) 2 . . . ?
Al1 O1 C12A C13 -104.73(14) . . . . ?
C12B O1 C12B C13 -84.4(3) 2 . . . ?
Al1 O1 C12B C13 95.6(3) . . . . ?
